data_7101594
loop_
_publ_author_name
'G. Parkin'
'Keliang Pang.'
'Stephanie M. Quan'

_publ_section_title
;
Palladium complexes with Pd-->B dative bonds: Analysis of the bonding
in the palladaboratrane compound [\k4-B(mimBut)3]Pd(PMe3)
;
_journal_issue 48
_journal_name_full 'Chemical Communications'
_journal_paper_doi 10.1039/b611654j
_journal_year 2006
_chemical_formula_sum 'C46 H72 B2 N14 Pd2 S6'
_chemical_formula_weight 1247.96
_chemical_name_systematic
;
?
;
_space_group_IT_number 14
_symmetry_cell_setting monoclinic
_symmetry_space_group_name_Hall '-P 2ybc'
_symmetry_space_group_name_H-M 'P 1 21/c 1'
_atom_sites_solution_hydrogens geom
_atom_sites_solution_primary direct
_atom_sites_solution_secondary difmap
_audit_creation_method SHELXL-97
_cell_angle_alpha 90.00
_cell_angle_beta 101.6250(10)
_cell_angle_gamma 90.00
_cell_formula_units_Z 2
_cell_length_a 12.6473(6)
_cell_length_b 18.2555(9)
_cell_length_c 12.4059(6)
_cell_measurement_reflns_used 4722
_cell_measurement_temperature 243(2)
_cell_measurement_theta_max 25.66
_cell_measurement_theta_min 2.77
_cell_volume 2805.6(2)
_computing_cell_refinement 'Bruker SMART'
_computing_data_collection 'Bruker SMART'
_computing_data_reduction 'Bruker SAINT'
_computing_molecular_graphics 'Bruker SHELXTL'
_computing_publication_material 'Bruker SHELXTL'
_computing_structure_refinement 'SHELXL-97 (Sheldrick, 1997)'
_computing_structure_solution 'SHELXS-97 (Sheldrick, 1990)'
_diffrn_ambient_temperature 243(2)
_diffrn_measured_fraction_theta_full 0.942
_diffrn_measured_fraction_theta_max 0.942
_diffrn_measurement_device_type 'CCD area detector'
_diffrn_measurement_method 'phi and omega scans'
_diffrn_radiation_monochromator graphite
_diffrn_radiation_source 'fine-focus sealed tube'
_diffrn_radiation_type MoK\a
_diffrn_radiation_wavelength 0.71073
_diffrn_reflns_av_R_equivalents 0.0563
_diffrn_reflns_av_sigmaI/netI 0.0760
_diffrn_reflns_limit_h_max 12
_diffrn_reflns_limit_h_min -16
_diffrn_reflns_limit_k_max 18
_diffrn_reflns_limit_k_min -23
_diffrn_reflns_limit_l_max 16
_diffrn_reflns_limit_l_min -10
_diffrn_reflns_number 19957
_diffrn_reflns_theta_full 28.35
_diffrn_reflns_theta_max 28.35
_diffrn_reflns_theta_min 1.64
_exptl_absorpt_coefficient_mu 0.911
_exptl_absorpt_correction_T_max 0.9820
_exptl_absorpt_correction_T_min 0.8755
_exptl_absorpt_correction_type empirical
_exptl_absorpt_process_details SADABS
_exptl_crystal_colour Yellow
_exptl_crystal_density_diffrn 1.477
_exptl_crystal_density_method 'not measured'
_exptl_crystal_description Plate
_exptl_crystal_F_000 1288
_exptl_crystal_size_max 0.15
_exptl_crystal_size_mid 0.15
_exptl_crystal_size_min 0.02
_refine_diff_density_max 0.589
_refine_diff_density_min -0.499
_refine_diff_density_rms 0.091
_refine_ls_extinction_method none
_refine_ls_goodness_of_fit_ref 1.005
_refine_ls_hydrogen_treatment constr
_refine_ls_matrix_type full
_refine_ls_number_parameters 317
_refine_ls_number_reflns 6611
_refine_ls_number_restraints 0
_refine_ls_restrained_S_all 1.005
_refine_ls_R_factor_all 0.0916
_refine_ls_R_factor_gt 0.0425
_refine_ls_shift/su_max 0.001
_refine_ls_shift/su_mean 0.000
_refine_ls_structure_factor_coef Fsqd
_refine_ls_weighting_details 'calc w=1/[\s^2^(Fo^2^)+(0.0246P)^2^+2.5115P] where P=(Fo^2^+2Fc^2^)/3'
_refine_ls_weighting_scheme calc
_refine_ls_wR_factor_gt 0.0744
_refine_ls_wR_factor_ref 0.0870
_reflns_number_gt 4207
_reflns_number_total 6611
_reflns_threshold_expression >2sigma(I)
_cod_data_source_file b611654j.txt
_cod_depositor_comments
;
The following automatic conversions were performed:
'_symmetry_cell_setting' value 'Monoclinic' changed to 'monoclinic'
according to '/home/saulius/struct/CIF-dictionaries/cif_core.dic'
dictionary named 'cif_core.dic' version 2.4.1 from
2010-06-29.

'_exptl_absorpt_correction_type' value 'Empirical' changed to
'empirical' according to
'/home/saulius/struct/CIF-dictionaries/cif_core.dic' dictionary named
'cif_core.dic' version 2.4.1 from 2010-06-29.

Automatic conversion script
Id: cif_fix_enum 1527 2010-12-29 10:47:43Z saulius 
;
_cod_original_sg_symbol_H-M P2(1)/c
_cod_database_code 7101594

loop_
_symmetry_equiv_pos_as_xyz
'x, y, z'
'-x, y+1/2, -z+1/2'
'-x, -y, -z'
'x, -y-1/2, z-1/2'

loop_
_atom_site_label
_atom_site_type_symbol
_atom_site_fract_x
_atom_site_fract_y
_atom_site_fract_z
_atom_site_U_iso_or_equiv
_atom_site_adp_type
_atom_site_occupancy
_atom_site_symmetry_multiplicity
_atom_site_calc_flag
_atom_site_refinement_flags
Pd Pd -0.09746(2) -0.036352(16) 0.55805(2) 0.02879(9) Uani 1 1 d .
S1 S 0.02876(8) -0.12142(6) 0.52817(8) 0.0360(2) Uani 1 1 d .
S2 S -0.24207(8) 0.00687(6) 0.63631(8) 0.0383(2) Uani 1 1 d .
S3 S 0.20875(7) 0.04229(5) 0.63997(7) 0.0306(2) Uani 1 1 d .
N11 N 0.0855(2) -0.08397(15) 0.7398(2) 0.0295(7) Uani 1 1 d .
N12 N 0.2026(2) -0.16098(16) 0.6936(3) 0.0323(7) Uani 1 1 d .
N21 N -0.0877(2) -0.04405(15) 0.7974(2) 0.0299(7) Uani 1 1 d .
N22 N -0.2421(3) -0.03942(17) 0.8522(2) 0.0361(7) Uani 1 1 d .
N31 N 0.0380(2) 0.05080(15) 0.7452(2) 0.0272(7) Uani 1 1 d .
N32 N 0.1288(2) 0.15400(15) 0.7519(2) 0.0297(7) Uani 1 1 d .
B B -0.0086(3) -0.0284(2) 0.7174(3) 0.0278(9) Uani 1 1 d .
C11 C 0.1087(3) -0.12453(19) 0.6563(3) 0.0279(8) Uani 1 1 d .
C12 C 0.1689(3) -0.0940(2) 0.8301(3) 0.0364(9) Uani 1 1 d .
H12A H 0.1745 -0.0714 0.8991 0.044 Uiso 1 1 calc R
C13 C 0.2395(3) -0.1409(2) 0.8029(3) 0.0409(10) Uani 1 1 d .
H13A H 0.3032 -0.1575 0.8492 0.049 Uiso 1 1 calc R
C14 C 0.2597(3) -0.2093(2) 0.6253(3) 0.0368(10) Uani 1 1 d .
C15 C 0.3609(3) -0.2397(2) 0.6985(4) 0.0565(13) Uani 1 1 d .
H15A H 0.3410 -0.2698 0.7557 0.085 Uiso 1 1 calc R
H15B H 0.4062 -0.1996 0.7319 0.085 Uiso 1 1 calc R
H15C H 0.4002 -0.2692 0.6546 0.085 Uiso 1 1 calc R
C16 C 0.2896(4) -0.1623(3) 0.5349(4) 0.0631(14) Uani 1 1 d .
H16A H 0.3371 -0.1230 0.5676 0.095 Uiso 1 1 calc R
H16B H 0.2247 -0.1416 0.4902 0.095 Uiso 1 1 calc R
H16C H 0.3262 -0.1923 0.4891 0.095 Uiso 1 1 calc R
C17 C 0.1853(3) -0.2721(2) 0.5791(4) 0.0534(12) Uani 1 1 d .
H17A H 0.1683 -0.3007 0.6392 0.080 Uiso 1 1 calc R
H17B H 0.2210 -0.3030 0.5337 0.080 Uiso 1 1 calc R
H17C H 0.1193 -0.2526 0.5348 0.080 Uiso 1 1 calc R
C21 C -0.1928(3) -0.02652(19) 0.7654(3) 0.0313(9) Uani 1 1 d .
C22 C -0.0699(3) -0.0676(2) 0.9058(3) 0.0360(9) Uani 1 1 d .
H22A H -0.0035 -0.0828 0.9483 0.043 Uiso 1 1 calc R
C23 C -0.1636(3) -0.0649(2) 0.9391(3) 0.0394(10) Uani 1 1 d .
H23A H -0.1748 -0.0779 1.0092 0.047 Uiso 1 1 calc R
C24 C -0.3588(3) -0.0260(2) 0.8549(3) 0.0437(11) Uani 1 1 d .
C25 C -0.3812(4) -0.0555(3) 0.9639(4) 0.0631(15) Uani 1 1 d .
H25A H -0.3366 -0.0295 1.0248 0.095 Uiso 1 1 calc R
H25B H -0.3643 -0.1073 0.9699 0.095 Uiso 1 1 calc R
H25C H -0.4567 -0.0482 0.9660 0.095 Uiso 1 1 calc R
C26 C -0.3803(4) 0.0554(2) 0.8476(4) 0.0569(13) Uani 1 1 d .
H26A H -0.3663 0.0739 0.7785 0.085 Uiso 1 1 calc R
H26B H -0.3332 0.0800 0.9083 0.085 Uiso 1 1 calc R
H26C H -0.4550 0.0647 0.8513 0.085 Uiso 1 1 calc R
C27 C -0.4311(4) -0.0673(3) 0.7613(4) 0.0606(14) Uani 1 1 d .
H27A H -0.4179 -0.0498 0.6914 0.091 Uiso 1 1 calc R
H27B H -0.5061 -0.0592 0.7646 0.091 Uiso 1 1 calc R
H27C H -0.4152 -0.1193 0.7684 0.091 Uiso 1 1 calc R
C31 C 0.1241(3) 0.08331(19) 0.7133(3) 0.0267(8) Uani 1 1 d .
C32 C -0.0116(3) 0.1028(2) 0.7990(3) 0.0346(9) Uani 1 1 d .
H32A H -0.0742 0.0954 0.8275 0.042 Uiso 1 1 calc R
C33 C 0.0440(3) 0.1653(2) 0.8038(3) 0.0374(10) Uani 1 1 d .
H33A H 0.0279 0.2092 0.8369 0.045 Uiso 1 1 calc R
C34 C 0.2081(3) 0.2130(2) 0.7368(3) 0.0344(9) Uani 1 1 d .
C35 C 0.1829(4) 0.2822(2) 0.7948(4) 0.0537(13) Uani 1 1 d .
H35A H 0.1896 0.2724 0.8727 0.081 Uiso 1 1 calc R
H35B H 0.1098 0.2980 0.7639 0.081 Uiso 1 1 calc R
H35C H 0.2332 0.3206 0.7848 0.081 Uiso 1 1 calc R
C36 C 0.1976(3) 0.2290(2) 0.6145(3) 0.0406(10) Uani 1 1 d .
H36A H 0.1246 0.2451 0.5839 0.061 Uiso 1 1 calc R
H36B H 0.2133 0.1849 0.5770 0.061 Uiso 1 1 calc R
H36C H 0.2482 0.2672 0.6049 0.061 Uiso 1 1 calc R
C37 C 0.3217(3) 0.1877(2) 0.7900(3) 0.0485(11) Uani 1 1 d .
H37A H 0.3252 0.1782 0.8675 0.073 Uiso 1 1 calc R
H37B H 0.3733 0.2256 0.7819 0.073 Uiso 1 1 calc R
H37C H 0.3388 0.1432 0.7543 0.073 Uiso 1 1 calc R
N1S N 0.5210(5) -0.2578(4) 0.4505(5) 0.102(2) Uani 1 1 d .
C1S C 0.5368(5) -0.1980(5) 0.4530(5) 0.0759(19) Uani 1 1 d .
C2S C 0.5528(5) -0.1191(4) 0.4538(5) 0.101(2) Uani 1 1 d .
H2S1 H 0.5857 -0.1053 0.3925 0.151 Uiso 1 1 calc R
H2S2 H 0.5997 -0.1047 0.5223 0.151 Uiso 1 1 calc R
H2S3 H 0.4837 -0.0947 0.4470 0.151 Uiso 1 1 calc R

loop_
_atom_site_aniso_label
_atom_site_aniso_U_11
_atom_site_aniso_U_22
_atom_site_aniso_U_33
_atom_site_aniso_U_23
_atom_site_aniso_U_13
_atom_site_aniso_U_12
Pd 0.03085(15) 0.02912(15) 0.02691(15) -0.00026(14) 0.00699(11) 0.00208(14)
S1 0.0345(6) 0.0400(6) 0.0327(6) -0.0079(4) 0.0046(4) 0.0060(5)
S2 0.0366(6) 0.0443(6) 0.0362(6) 0.0068(5) 0.0128(5) 0.0069(5)
S3 0.0290(5) 0.0322(5) 0.0319(5) -0.0037(4) 0.0089(4) 0.0006(4)
N11 0.0364(18) 0.0236(17) 0.0277(17) 0.0005(13) 0.0047(14) 0.0005(14)
N12 0.0318(18) 0.0264(17) 0.039(2) 0.0007(14) 0.0068(15) 0.0033(14)
N21 0.0357(18) 0.0241(17) 0.0307(17) 0.0007(14) 0.0084(13) -0.0001(14)
N22 0.0449(19) 0.0302(17) 0.0381(19) -0.0003(16) 0.0198(16) -0.0017(16)
N31 0.0339(17) 0.0221(17) 0.0274(16) -0.0016(12) 0.0106(13) 0.0004(13)
N32 0.0372(18) 0.0226(16) 0.0318(18) -0.0013(13) 0.0129(14) -0.0018(14)
B 0.034(2) 0.023(2) 0.026(2) 0.0028(18) 0.0052(18) 0.0012(19)
C11 0.031(2) 0.0239(19) 0.030(2) 0.0000(16) 0.0097(17) -0.0027(16)
C12 0.042(2) 0.039(2) 0.027(2) 0.0011(17) 0.0009(18) 0.0073(19)
C13 0.043(3) 0.040(2) 0.034(2) 0.0055(19) -0.0042(19) 0.005(2)
C14 0.034(2) 0.030(2) 0.050(3) 0.0021(19) 0.0177(19) 0.0065(18)
C15 0.046(3) 0.047(3) 0.075(3) -0.001(2) 0.006(2) 0.013(2)
C16 0.058(3) 0.063(3) 0.080(4) 0.018(3) 0.043(3) 0.017(3)
C17 0.053(3) 0.039(3) 0.073(3) -0.016(2) 0.023(2) 0.003(2)
C21 0.039(2) 0.025(2) 0.032(2) -0.0033(16) 0.0141(17) -0.0016(17)
C22 0.052(3) 0.029(2) 0.025(2) 0.0019(17) 0.0034(18) -0.0046(19)
C23 0.056(3) 0.039(2) 0.028(2) 0.0026(18) 0.018(2) -0.005(2)
C24 0.049(3) 0.036(2) 0.053(3) -0.001(2) 0.027(2) -0.002(2)
C25 0.068(3) 0.060(3) 0.074(4) 0.008(3) 0.044(3) 0.003(3)
C26 0.061(3) 0.042(3) 0.076(3) 0.000(2) 0.035(3) 0.008(2)
C27 0.049(3) 0.065(3) 0.074(4) -0.016(3) 0.027(3) -0.020(2)
C31 0.032(2) 0.027(2) 0.0199(18) 0.0018(15) 0.0029(15) 0.0000(16)
C32 0.041(2) 0.032(2) 0.036(2) -0.0029(17) 0.0214(19) 0.0027(18)
C33 0.049(3) 0.027(2) 0.043(2) -0.0054(18) 0.022(2) -0.0008(19)
C34 0.039(2) 0.026(2) 0.039(2) 0.0004(17) 0.0094(19) -0.0078(17)
C35 0.076(3) 0.030(2) 0.064(3) -0.010(2) 0.033(3) -0.017(2)
C36 0.050(3) 0.033(2) 0.040(2) 0.0066(18) 0.011(2) -0.0079(19)
C37 0.047(3) 0.045(3) 0.048(3) 0.002(2) -0.005(2) -0.014(2)
N1S 0.096(4) 0.117(5) 0.089(4) -0.002(4) 0.007(3) 0.036(4)
C1S 0.043(3) 0.129(6) 0.056(4) -0.012(5) 0.009(3) 0.015(4)
C2S 0.074(4) 0.140(7) 0.099(5) -0.047(5) 0.042(4) -0.035(4)

loop_
_atom_type_symbol
_atom_type_description
_atom_type_scat_dispersion_real
_atom_type_scat_dispersion_imag
_atom_type_scat_source
C C 0.0033 0.0016 'International Tables Vol C Tables 4.2.6.8 and 6.1.1.4'
H H 0.0000 0.0000 'International Tables Vol C Tables 4.2.6.8 and 6.1.1.4'
B B 0.0013 0.0007 'International Tables Vol C Tables 4.2.6.8 and 6.1.1.4'
N N 0.0061 0.0033 'International Tables Vol C Tables 4.2.6.8 and 6.1.1.4'
S S 0.1246 0.1234 'International Tables Vol C Tables 4.2.6.8 and 6.1.1.4'
Pd Pd -0.9988 1.0072 'International Tables Vol C Tables 4.2.6.8 and 6.1.1.4'

loop_
_geom_angle_atom_site_label_1
_geom_angle_atom_site_label_2
_geom_angle_atom_site_label_3
_geom_angle
_geom_angle_site_symmetry_3
B Pd S1 86.60(11) .
B Pd S2 84.30(11) .
S1 Pd S2 154.70(4) .
B Pd S3 178.40(12) 3_556
S1 Pd S3 94.65(3) 3_556
S2 Pd S3 94.94(3) 3_556
C11 S1 Pd 99.90(12) .
C21 S2 Pd 95.70(12) .
C31 S3 Pd 104.20(12) 3_556
C11 N11 C12 107.4(3) .
C11 N11 B 120.0(3) .
C12 N11 B 131.6(3) .
C11 N12 C13 107.6(3) .
C11 N12 C14 125.5(3) .
C13 N12 C14 126.8(3) .
C21 N21 C22 108.5(3) .
C21 N21 B 119.2(3) .
C22 N21 B 132.0(3) .
C21 N22 C23 107.5(3) .
C21 N22 C24 126.5(3) .
C23 N22 C24 126.0(3) .
C31 N31 C32 107.8(3) .
C31 N31 B 128.4(3) .
C32 N31 B 123.4(3) .
C31 N32 C33 108.8(3) .
C31 N32 C34 127.6(3) .
C33 N32 C34 123.5(3) .
N11 B N21 109.5(3) .
N11 B N31 108.8(3) .
N21 B N31 106.7(3) .
N11 B Pd 112.0(2) .
N21 B Pd 107.3(2) .
N31 B Pd 112.3(2) .
N11 C11 N12 108.4(3) .
N11 C11 S1 121.1(3) .
N12 C11 S1 130.4(3) .
C13 C12 N11 108.7(3) .
C12 C13 N12 107.9(3) .
N12 C14 C15 108.7(3) .
N12 C14 C16 107.7(3) .
C15 C14 C16 110.0(3) .
N12 C14 C17 108.9(3) .
C15 C14 C17 109.4(3) .
C16 C14 C17 112.0(4) .
N21 C21 N22 107.9(3) .
N21 C21 S2 120.8(3) .
N22 C21 S2 131.3(3) .
C23 C22 N21 108.0(4) .
C22 C23 N22 108.2(3) .
N22 C24 C26 108.9(3) .
N22 C24 C27 110.0(3) .
C26 C24 C27 111.6(4) .
N22 C24 C25 108.6(4) .
C26 C24 C25 109.6(3) .
C27 C24 C25 108.0(4) .
N31 C31 N32 106.8(3) .
N31 C31 S3 125.7(3) .
N32 C31 S3 127.5(3) .
C33 C32 N31 108.9(3) .
C32 C33 N32 107.7(3) .
N32 C34 C35 109.1(3) .
N32 C34 C36 109.4(3) .
C35 C34 C36 109.1(3) .
N32 C34 C37 108.8(3) .
C35 C34 C37 108.4(3) .
C36 C34 C37 112.0(3) .
N1S C1S C2S 177.6(8) .

loop_
_geom_bond_atom_site_label_1
_geom_bond_atom_site_label_2
_geom_bond_distance
_geom_bond_site_symmetry_2
Pd B 2.073(4) .
Pd S1 2.3099(10) .
Pd S2 2.3720(10) .
Pd S3 2.5757(10) 3_556
S1 C11 1.704(4) .
S2 C21 1.710(4) .
S3 C31 1.711(3) .
S3 Pd 2.5757(10) 3_556
N11 C11 1.353(4) .
N11 C12 1.387(4) .
N11 B 1.546(5) .
N12 C11 1.360(4) .
N12 C13 1.390(5) .
N12 C14 1.504(4) .
N21 C21 1.346(4) .
N21 C22 1.386(4) .
N21 B 1.570(5) .
N22 C21 1.369(4) .
N22 C23 1.390(5) .
N22 C24 1.503(5) .
N31 C31 1.366(4) .
N31 C32 1.382(4) .
N31 B 1.574(5) .
N32 C31 1.373(4) .
N32 C33 1.374(4) .
N32 C34 1.509(4) .
C12 C13 1.329(5) .
C14 C15 1.518(5) .
C14 C16 1.520(5) .
C14 C17 1.520(5) .
C22 C23 1.332(5) .
C24 C26 1.511(5) .
C24 C27 1.525(6) .
C24 C25 1.533(5) .
C32 C33 1.334(5) .
C34 C35 1.520(5) .
C34 C36 1.524(5) .
C34 C37 1.526(5) .
N1S C1S 1.110(8) .
C1S C2S 1.453(9) .
